data_2240071
loop_
_publ_author_name
'Kathikeyan, Ammasai'
'Thomas Muthiah, Packianathan'
'Perdih, Franc'

_publ_section_title
;
 Crystal structure of 4-amino-5-fluoro-2-oxo-2,3-dihydropyrimidin-1-ium
 3-hydroxypyridine-2-carboxylate
;
_journal_coeditor_code TK5344
_journal_issue 11
_journal_name_full 'Acta Crystallographica Section E'
_journal_page_first 328
_journal_page_last 330
_journal_paper_doi 10.1107/S1600536814021898
_journal_volume 70
_journal_year 2014
_chemical_formula_iupac 'C4 H5 F N3 O +, C6 H4 N O3 -'
_chemical_formula_moiety 'C4 H5 F N3 O +, C6 H4 N O3 -'
_chemical_formula_sum 'C10 H9 F N4 O4'
_chemical_formula_weight 268.21
_chemical_name_common
;
5-fluoro-cytosinium 3-hydroxypicolinate
;
_chemical_name_systematic
;
4-Amino-5-fluoro-2-oxo-2,3-dihydropyrimidin-1-ium 3-hydroxypicolinate
;
_space_group_IT_number 61
_symmetry_cell_setting orthorhombic
_symmetry_space_group_name_Hall '-P 2ac 2ab'
_symmetry_space_group_name_H-M 'P b c a'
_atom_sites_solution_hydrogens geom
_atom_sites_solution_primary direct
_atom_sites_solution_secondary difmap
_audit_creation_method SHELXL-97
_cell_angle_alpha 90.00
_cell_angle_beta 90.00
_cell_angle_gamma 90.00
_cell_formula_units_Z 8
_cell_length_a 12.6487(4)
_cell_length_b 7.0786(2)
_cell_length_c 23.7200(6)
_cell_measurement_reflns_used 3551
_cell_measurement_temperature 293(2)
_cell_measurement_theta_max 29.6770
_cell_measurement_theta_min 3.7100
_cell_volume 2123.77(10)
_computing_cell_refinement
;
CrysAlis PRO (Agilent, 2011)
;
_computing_data_collection
;
CrysAlis PRO (Agilent, 2011)
;
_computing_data_reduction
;
CrysAlis PRO (Agilent, 2011)
;
_computing_molecular_graphics
;
PLATON (Spek, 2009)
;
_computing_publication_material
;
PLATON (Spek, 2009)
;
_computing_structure_refinement
;
SHELXL97 (Sheldrick, 2008)
;
_computing_structure_solution
;
SHELXS97 (Sheldrick, 2008)
;
_diffrn_ambient_temperature 293(2)
_diffrn_detector_area_resol_mean 10.4933
_diffrn_measured_fraction_theta_full 0.999
_diffrn_measured_fraction_theta_max 0.999
_diffrn_measurement_device_type 'Agilent SuperNova (Dual, Cu at zero, Atlas)'
_diffrn_measurement_method '\w scans'
_diffrn_radiation_monochromator Mirror
_diffrn_radiation_source 'SuperNova (Mo) X-ray Source'
_diffrn_radiation_type MoK\a
_diffrn_radiation_wavelength 0.71073
_diffrn_reflns_av_R_equivalents 0.0266
_diffrn_reflns_av_sigmaI/netI 0.0254
_diffrn_reflns_limit_h_max 11
_diffrn_reflns_limit_h_min -16
_diffrn_reflns_limit_k_max 6
_diffrn_reflns_limit_k_min -9
_diffrn_reflns_limit_l_max 30
_diffrn_reflns_limit_l_min -30
_diffrn_reflns_number 8914
_diffrn_reflns_theta_full 27.48
_diffrn_reflns_theta_max 27.48
_diffrn_reflns_theta_min 3.22
_exptl_absorpt_coefficient_mu 0.143
_exptl_absorpt_correction_T_max 0.9929
_exptl_absorpt_correction_T_min 0.9788
_exptl_absorpt_correction_type multi-scan
_exptl_absorpt_process_details
;
(CrysAlis PRO; Agilent, 2011)
;
_exptl_crystal_colour colourless
_exptl_crystal_density_diffrn 1.678
_exptl_crystal_density_method 'not measured'
_exptl_crystal_description needle
_exptl_crystal_F_000 1104
_exptl_crystal_size_max 0.15
_exptl_crystal_size_mid 0.05
_exptl_crystal_size_min 0.05
_refine_diff_density_max 0.238
_refine_diff_density_min -0.194
_refine_ls_extinction_method none
_refine_ls_goodness_of_fit_ref 1.083
_refine_ls_hydrogen_treatment constr
_refine_ls_matrix_type full
_refine_ls_number_parameters 173
_refine_ls_number_reflns 2437
_refine_ls_number_restraints 0
_refine_ls_restrained_S_all 1.083
_refine_ls_R_factor_all 0.0562
_refine_ls_R_factor_gt 0.0424
_refine_ls_shift/su_max 0.000
_refine_ls_shift/su_mean 0.000
_refine_ls_structure_factor_coef Fsqd
_refine_ls_weighting_details 'calc w=1/[\s^2^(Fo^2^)+(0.0458P)^2^+0.8599P] where P=(Fo^2^+2Fc^2^)/3'
_refine_ls_weighting_scheme calc
_refine_ls_wR_factor_gt 0.1041
_refine_ls_wR_factor_ref 0.1113
_reflns_number_gt 1955
_reflns_number_total 2437
_reflns_threshold_expression I>2\s(I)
_cod_data_source_file tk5344sup1.cif
_cod_data_source_block I
_cod_original_sg_symbol_H-M 'P b c a '
_cod_database_code 2240071
_cod_database_fobs_code 2240071

loop_
_symmetry_equiv_pos_as_xyz
'x, y, z'
'-x+1/2, -y, z+1/2'
'x+1/2, -y+1/2, -z'
'-x, y+1/2, -z+1/2'
'-x, -y, -z'
'x-1/2, y, -z-1/2'
'-x-1/2, y-1/2, z'
'x, -y-1/2, z-1/2'

loop_
_atom_site_type_symbol
_atom_site_label
_atom_site_fract_x
_atom_site_fract_y
_atom_site_fract_z
_atom_site_U_iso_or_equiv
_atom_site_adp_type
_atom_site_calc_flag
_atom_site_refinement_flags
_atom_site_occupancy
_atom_site_symmetry_multiplicity
F F1 -0.04979(8) 0.58078(18) 0.39473(5) 0.0483(3) Uani d . 1 1
N N1 0.10109(11) 0.8014(2) 0.50442(6) 0.0335(3) Uani d . 1 1
H H1 0.0909 0.8491 0.5373 0.040 Uiso calc R 1 1
N N3 0.21136(11) 0.7249(2) 0.42943(6) 0.0312(3) Uani d . 1 1
H H3 0.2733 0.7239 0.4145 0.037 Uiso calc R 1 1
N N4 0.14821(12) 0.5828(2) 0.34880(6) 0.0392(4) Uani d . 1 1
H H4A 0.2108 0.5846 0.3347 0.047 Uiso calc R 1 1
H H4B 0.0966 0.5360 0.3298 0.047 Uiso calc R 1 1
O O2 0.27785(10) 0.8667(2) 0.50714(5) 0.0446(4) Uani d . 1 1
C C2 0.20128(14) 0.8021(3) 0.48270(7) 0.0317(4) Uani d . 1 1
C C4 0.13147(14) 0.6513(2) 0.39922(7) 0.0296(4) Uani d . 1 1
C C5 0.03071(13) 0.6548(3) 0.42474(7) 0.0332(4) Uani d . 1 1
C C6 0.01722(14) 0.7286(3) 0.47624(7) 0.0346(4) Uani d . 1 1
H H6 -0.0496 0.7299 0.4926 0.041 Uiso calc R 1 1
O O1 0.49981(11) 0.4529(2) 0.24635(5) 0.0430(4) Uani d . 1 1
H H1A 0.4410 0.4833 0.2578 0.064 Uiso calc R 1 1
O O3 0.36400(10) 0.5738(2) 0.31741(5) 0.0408(3) Uani d . 1 1
O O4 0.41321(10) 0.6570(2) 0.40413(5) 0.0416(3) Uani d . 1 1
N N2 0.61308(11) 0.5297(2) 0.38561(6) 0.0296(3) Uani d . 1 1
C C7 0.43231(13) 0.5915(3) 0.35634(7) 0.0301(4) Uani d . 1 1
C C8 0.54219(13) 0.5251(2) 0.34318(7) 0.0274(4) Uani d . 1 1
C C9 0.56959(14) 0.4572(3) 0.28970(7) 0.0306(4) Uani d . 1 1
C C10 0.67182(14) 0.3927(3) 0.28059(7) 0.0347(4) Uani d . 1 1
H H10 0.6918 0.3464 0.2455 0.042 Uiso calc R 1 1
C C11 0.74279(14) 0.3982(3) 0.32407(7) 0.0339(4) Uani d . 1 1
H H11 0.8118 0.3565 0.3189 0.041 Uiso calc R 1 1
C C12 0.71035(14) 0.4669(3) 0.37608(7) 0.0332(4) Uani d . 1 1
H H12 0.7589 0.4690 0.4055 0.040 Uiso calc R 1 1

loop_
_atom_site_aniso_label
_atom_site_aniso_U_11
_atom_site_aniso_U_22
_atom_site_aniso_U_33
_atom_site_aniso_U_12
_atom_site_aniso_U_13
_atom_site_aniso_U_23
F1 0.0265(6) 0.0690(8) 0.0494(7) -0.0079(5) -0.0027(5) -0.0139(6)
N1 0.0293(8) 0.0439(9) 0.0272(7) 0.0025(7) 0.0027(6) -0.0036(6)
N3 0.0221(7) 0.0427(8) 0.0288(7) -0.0005(6) 0.0025(5) -0.0008(6)
N4 0.0295(8) 0.0552(10) 0.0330(8) -0.0036(8) 0.0024(6) -0.0086(7)
O2 0.0291(7) 0.0668(9) 0.0379(7) -0.0048(7) -0.0022(5) -0.0131(7)
C2 0.0278(9) 0.0392(9) 0.0280(8) 0.0024(8) 0.0003(7) 0.0009(7)
C4 0.0278(9) 0.0330(9) 0.0280(8) 0.0017(7) -0.0008(6) 0.0039(7)
C5 0.0238(8) 0.0406(10) 0.0351(9) -0.0010(8) -0.0034(7) -0.0001(8)
C6 0.0249(8) 0.0426(10) 0.0362(9) 0.0019(8) 0.0043(7) 0.0038(8)
O1 0.0331(7) 0.0677(9) 0.0280(6) 0.0063(7) -0.0043(5) -0.0070(6)
O3 0.0251(6) 0.0644(9) 0.0329(7) 0.0030(6) -0.0020(5) 0.0009(6)
O4 0.0275(7) 0.0623(9) 0.0349(7) 0.0053(6) 0.0032(5) -0.0091(6)
N2 0.0244(7) 0.0380(8) 0.0265(7) -0.0016(6) 0.0002(5) 0.0011(6)
C7 0.0247(8) 0.0361(9) 0.0294(8) -0.0013(7) 0.0015(7) 0.0045(7)
C8 0.0238(8) 0.0326(9) 0.0258(8) -0.0020(7) 0.0014(6) 0.0024(7)
C9 0.0292(9) 0.0367(9) 0.0258(8) -0.0007(8) -0.0012(6) 0.0007(7)
C10 0.0357(10) 0.0394(10) 0.0290(8) 0.0047(8) 0.0048(7) -0.0026(7)
C11 0.0257(9) 0.0375(9) 0.0386(9) 0.0058(8) 0.0028(7) 0.0011(8)
C12 0.0267(9) 0.0411(10) 0.0319(9) 0.0005(8) -0.0030(7) 0.0012(8)

loop_
_atom_type_symbol
_atom_type_description
_atom_type_scat_dispersion_real
_atom_type_scat_dispersion_imag
_atom_type_scat_source
C C 0.0033 0.0016 'International Tables Vol C Tables 4.2.6.8 and 6.1.1.4'
H H 0.0000 0.0000 'International Tables Vol C Tables 4.2.6.8 and 6.1.1.4'
N N 0.0061 0.0033 'International Tables Vol C Tables 4.2.6.8 and 6.1.1.4'
O O 0.0106 0.0060 'International Tables Vol C Tables 4.2.6.8 and 6.1.1.4'
F F 0.0171 0.0103 'International Tables Vol C Tables 4.2.6.8 and 6.1.1.4'

loop_
_geom_angle_atom_site_label_1
_geom_angle_atom_site_label_2
_geom_angle_atom_site_label_3
_geom_angle
C6 N1 C2 122.73(15)
C6 N1 H1 118.6
C2 N1 H1 118.6
C4 N3 C2 124.84(15)
C4 N3 H3 117.6
C2 N3 H3 117.6
C4 N4 H4A 120.0
C4 N4 H4B 120.0
H4A N4 H4B 120.0
O2 C2 N1 123.98(16)
O2 C2 N3 120.68(16)
N1 C2 N3 115.34(15)
N4 C4 N3 120.63(16)
N4 C4 C5 123.02(16)
N3 C4 C5 116.34(15)
C6 C5 F1 122.47(16)
C6 C5 C4 120.85(16)
F1 C5 C4 116.68(15)
C5 C6 N1 119.89(16)
C5 C6 H6 120.1
N1 C6 H6 120.1
C9 O1 H1A 109.5
C12 N2 C8 118.75(14)
O4 C7 O3 124.40(16)
O4 C7 C8 118.99(15)
O3 C7 C8 116.60(15)
N2 C8 C9 121.32(15)
N2 C8 C7 116.96(14)
C9 C8 C7 121.70(15)
O1 C9 C10 118.77(15)
O1 C9 C8 122.25(16)
C10 C9 C8 118.98(15)
C11 C10 C9 118.99(16)
C11 C10 H10 120.5
C9 C10 H10 120.5
C10 C11 C12 119.08(16)
C10 C11 H11 120.5
C12 C11 H11 120.5
N2 C12 C11 122.87(16)
N2 C12 H12 118.6
C11 C12 H12 118.6

loop_
_geom_bond_atom_site_label_1
_geom_bond_atom_site_label_2
_geom_bond_distance
F1 C5 1.348(2)
N1 C6 1.356(2)
N1 C2 1.368(2)
N1 H1 0.8600
N3 C4 1.344(2)
N3 C2 1.383(2)
N3 H3 0.8600
N4 C4 1.308(2)
N4 H4A 0.8600
N4 H4B 0.8600
O2 C2 1.218(2)
C4 C5 1.411(2)
C5 C6 1.340(2)
C6 H6 0.9300
O1 C9 1.355(2)
O1 H1A 0.8200
O3 C7 1.271(2)
O4 C7 1.248(2)
N2 C12 1.328(2)
N2 C8 1.348(2)
C7 C8 1.500(2)
C8 C9 1.400(2)
C9 C10 1.388(2)
C10 C11 1.368(2)
C10 H10 0.9300
C11 C12 1.388(2)
C11 H11 0.9300
C12 H12 0.9300

loop_
_geom_hbond_atom_site_label_D
_geom_hbond_atom_site_label_H
_geom_hbond_atom_site_label_A
_geom_hbond_site_symmetry_A
_geom_hbond_distance_DH
_geom_hbond_distance_HA
_geom_hbond_distance_DA
_geom_hbond_angle_DHA
N1 H1 N2 3_466 0.86 2.04 2.873(2) 163
N3 H3 O4 . 0.86 1.85 2.6665(18) 158
N4 H4A O3 . 0.86 1.98 2.830(2) 169
N4 H4B O1 6_556 0.86 2.26 3.076(2) 159
N4 H4B F1 . 0.86 2.43 2.7312(18) 101
O1 H1A O3 . 0.82 1.83 2.5542(18) 146
C6 H6 O2 3_466 0.93 2.29 3.127(2) 150
C10 H10 O3 4_645 0.93 2.54 3.272(2) 136
C12 H12 O2 3_566 0.93 2.39 3.129(2) 137
Cll H11 Cg1 7_755 0.93 2.88 3.426(2) 119

loop_
_geom_torsion_atom_site_label_1
_geom_torsion_atom_site_label_2
_geom_torsion_atom_site_label_3
_geom_torsion_atom_site_label_4
_geom_torsion
C6 N1 C2 O2 179.95(18)
C6 N1 C2 N3 0.7(3)
C4 N3 C2 O2 -179.68(17)
C4 N3 C2 N1 -0.4(3)
C2 N3 C4 N4 179.33(17)
C2 N3 C4 C5 0.0(3)
N4 C4 C5 C6 -179.16(18)
N3 C4 C5 C6 0.2(3)
N4 C4 C5 F1 0.8(3)
N3 C4 C5 F1 -179.85(15)
F1 C5 C6 N1 -179.86(16)
C4 C5 C6 N1 0.1(3)
C2 N1 C6 C5 -0.5(3)
C12 N2 C8 C9 -0.5(3)
C12 N2 C8 C7 178.04(16)
O4 C7 C8 N2 4.0(2)
O3 C7 C8 N2 -174.95(16)
O4 C7 C8 C9 -177.49(17)
O3 C7 C8 C9 3.6(3)
N2 C8 C9 O1 -179.39(16)
C7 C8 C9 O1 2.2(3)
N2 C8 C9 C10 0.3(3)
C7 C8 C9 C10 -178.17(16)
O1 C9 C10 C11 179.43(17)
C8 C9 C10 C11 -0.3(3)
C9 C10 C11 C12 0.4(3)
C8 N2 C12 C11 0.7(3)
C10 C11 C12 N2 -0.7(3)
